data_7221958
loop_
_publ_author_name
'Jia, Lina'
'Zhang, Qi'
'Wang, Jian-Rong'
'Mei, Xuefeng'

_publ_section_title
;
 Versatile solid modifications of icariin: structure, properties and form
 transformation
;
_journal_issue 39
_journal_name_full CrystEngComm
_journal_page_first 7500
_journal_paper_doi 10.1039/C5CE01422K
_journal_volume 17
_journal_year 2015
_chemical_absolute_configuration ad
_chemical_formula_sum 'C66 H80 O32'
_chemical_formula_weight 1385.30
_chemical_name_common Icariin
_chemical_name_systematic
; 
 ? 
;
_space_group_IT_number 19
_symmetry_cell_setting orthorhombic
_symmetry_space_group_name_Hall 'P 2ac 2ab'
_symmetry_space_group_name_H-M 'P 21 21 21'
_atom_sites_solution_hydrogens geom
_atom_sites_solution_primary direct
_atom_sites_solution_secondary difmap
_audit_creation_method SHELXL-97
_audit_update_record
;
2015-07-17 deposited with the CCDC.
2015-08-30 downloaded from the CCDC.
;
_cell_angle_alpha 90.00
_cell_angle_beta 90.00
_cell_angle_gamma 90.00
_cell_formula_units_Z 4
_cell_length_a 9.6738(2)
_cell_length_b 22.7931(5)
_cell_length_c 30.9469(6)
_cell_measurement_temperature 296(2)
_cell_volume 6823.7(2)
_computing_cell_refinement 'Bruker SAINT'
_computing_data_collection 'Bruker APEX2'
_computing_data_reduction 'Bruker SAINT'
_computing_molecular_graphics 'Bruker SHELXTL'
_computing_publication_material 'Bruker SHELXTL'
_computing_structure_refinement 'SHELXL-97 (Sheldrick, 2008)'
_computing_structure_solution 'SHELXS-97 (Sheldrick, 2008)'
_diffrn_ambient_temperature 296(2)
_diffrn_measured_fraction_theta_full 0.995
_diffrn_measured_fraction_theta_max 0.996
_diffrn_measurement_device_type 'Bruker APXII-CCD'
_diffrn_measurement_method '\f and \w scans'
_diffrn_radiation_monochromator graphite
_diffrn_radiation_source 'fine-focus sealed tube'
_diffrn_radiation_type CuK\a
_diffrn_radiation_wavelength 1.54178
_diffrn_reflns_av_R_equivalents 0.0996
_diffrn_reflns_av_sigmaI/netI 0.0704
_diffrn_reflns_limit_h_max 11
_diffrn_reflns_limit_h_min -11
_diffrn_reflns_limit_k_max 26
_diffrn_reflns_limit_k_min -26
_diffrn_reflns_limit_l_max 36
_diffrn_reflns_limit_l_min -36
_diffrn_reflns_number 74866
_diffrn_reflns_theta_full 64.82
_diffrn_reflns_theta_max 64.82
_diffrn_reflns_theta_min 2.41
_exptl_absorpt_coefficient_mu 0.921
_exptl_crystal_colour yellow
_exptl_crystal_density_diffrn 1.348
_exptl_crystal_density_method 'not measured'
_exptl_crystal_description prism
_exptl_crystal_F_000 2928
_exptl_crystal_size_max 0.2
_exptl_crystal_size_mid 0.15
_exptl_crystal_size_min 0.1
_refine_diff_density_max 0.418
_refine_diff_density_min -0.295
_refine_diff_density_rms 0.057
_refine_ls_abs_structure_details 'Flack H D (1983), Acta Cryst. A39, 876-881'
_refine_ls_abs_structure_Flack 0.03(14)
_refine_ls_extinction_method none
_refine_ls_goodness_of_fit_ref 1.026
_refine_ls_hydrogen_treatment mixed
_refine_ls_matrix_type full
_refine_ls_number_parameters 958
_refine_ls_number_reflns 11501
_refine_ls_number_restraints 0
_refine_ls_restrained_S_all 1.026
_refine_ls_R_factor_all 0.0629
_refine_ls_R_factor_gt 0.0479
_refine_ls_shift/su_max 0.001
_refine_ls_shift/su_mean 0.000
_refine_ls_structure_factor_coef Fsqd
_refine_ls_weighting_details 'calc w=1/[\s^2^(Fo^2^)+(0.0474P)^2^+3.2534P] where P=(Fo^2^+2Fc^2^)/3'
_refine_ls_weighting_scheme calc
_refine_ls_wR_factor_gt 0.1138
_refine_ls_wR_factor_ref 0.1241
_reflns_number_gt 9572
_reflns_number_total 11501
_reflns_threshold_expression >2sigma(I)
_cod_data_source_file c5ce01422k2.cif
_cod_data_source_block cu_2015030_0m
_cod_depositor_comments 'Adding full bibliography for 7221958--7221966.cif.'
_cod_database_code 7221958

loop_
_symmetry_equiv_pos_as_xyz
'x, y, z'
'x+1/2, -y+1/2, -z'
'-x, y+1/2, -z+1/2'
'-x+1/2, -y, z+1/2'

loop_
_atom_site_label
_atom_site_type_symbol
_atom_site_fract_x
_atom_site_fract_y
_atom_site_fract_z
_atom_site_U_iso_or_equiv
_atom_site_adp_type
_atom_site_occupancy
_atom_site_symmetry_multiplicity
_atom_site_calc_flag
_atom_site_refinement_flags
_atom_site_disorder_assembly
_atom_site_disorder_group
O7 O 0.2862(3) 0.47436(11) 1.01185(7) 0.0392(6) Uani 1 1 d . A 4
H112 H 0.3255 0.4581 1.0320 0.059 Uiso 1 1 calc R A 4
O6 O 0.5458(2) 0.44586(9) 0.92743(7) 0.0260(5) Uani 1 1 d . A 4
O5 O 0.3913(2) 0.44502(9) 0.86864(6) 0.0235(5) Uani 1 1 d . A 4
O1 O 0.4542(2) 0.31492(9) 0.80333(6) 0.0225(5) Uani 1 1 d . A 4
O10 O 0.7093(2) 0.27506(9) 0.67774(6) 0.0217(5) Uani 1 1 d . A 4
O13 O 1.0477(3) 0.30415(10) 0.53723(7) 0.0283(5) Uani 1 1 d . A 4
H105 H 1.108(4) 0.3268(17) 0.5484(12) 0.042 Uiso 1 1 d . B 4
O2 O 0.5603(3) 0.48794(9) 0.80291(7) 0.0288(5) Uani 1 1 d . A 4
O4 O 0.0768(3) 0.22104(10) 0.95078(7) 0.0352(6) Uani 1 1 d . A 4
O11 O 0.7815(2) 0.33022(9) 0.62002(6) 0.0216(5) Uani 1 1 d . A 4
O14 O 0.9884(3) 0.18823(10) 0.57023(7) 0.0264(5) Uani 1 1 d . A 4
H20 H 1.014(4) 0.1961(16) 0.5459(12) 0.040 Uiso 1 1 d . C 4
O15 O 0.8910(3) 0.18431(10) 0.65528(7) 0.0243(5) Uani 1 1 d . A 4
O12 O 0.7365(3) 0.38398(10) 0.53903(7) 0.0327(6) Uani 1 1 d . A 4
H25 H 0.752(4) 0.4083(17) 0.5151(13) 0.049 Uiso 1 1 d . D 4
O3 O 0.7216(3) 0.46831(10) 0.73768(8) 0.0371(7) Uani 1 1 d . A 4
O9 O 0.5244(2) 0.57231(10) 0.92210(7) 0.0264(5) Uani 1 1 d . A 4
H31 H 0.492(4) 0.6129(16) 0.9273(11) 0.040 Uiso 1 1 d . E 4
O8 O 0.2528(3) 0.57466(10) 0.95737(7) 0.0299(6) Uani 1 1 d . A 4
H32 H 0.189(4) 0.5840(17) 0.9382(12) 0.045 Uiso 1 1 d . F 4
O12A O 0.2305(3) 0.39326(12) 0.53949(8) 0.0361(6) Uani 1 1 d . G 4
H39 H 0.237(5) 0.3997(19) 0.5150(14) 0.054 Uiso 1 1 d . H 4
O11A O 0.3109(2) 0.32784(9) 0.61016(6) 0.0222(5) Uani 1 1 d . G 4
O10A O 0.2559(2) 0.26931(9) 0.66751(6) 0.0230(5) Uani 1 1 d . G 4
O5A O -0.0858(2) 0.44380(9) 0.85068(6) 0.0236(5) Uani 1 1 d . G 4
O6A O 0.0162(2) 0.45831(9) 0.91788(6) 0.0246(5) Uani 1 1 d . G 4
O7A O -0.2520(2) 0.54842(10) 0.96974(7) 0.0265(5) Uani 1 1 d . G 4
H40 H -0.329(4) 0.5528(16) 0.9506(12) 0.040 Uiso 1 1 d . I 4
O13A O 0.5381(3) 0.30824(10) 0.51608(7) 0.0272(5) Uani 1 1 d . G 4
H41 H 0.614(4) 0.3255(16) 0.5297(12) 0.041 Uiso 1 1 d . J 4
O3A O 0.2719(3) 0.46384(10) 0.72674(7) 0.0325(6) Uani 1 1 d . G 4
H42 H 0.223(4) 0.4820(16) 0.7545(12) 0.049 Uiso 1 1 d . K 4
O2A O 0.0958(3) 0.48527(9) 0.78797(7) 0.0314(6) Uani 1 1 d . G 4
O8A O -0.1869(2) 0.61778(9) 0.89356(7) 0.0253(5) Uani 1 1 d . G 4
H43 H -0.121(4) 0.6380(16) 0.9085(11) 0.038 Uiso 1 1 d . L 4
O9A O 0.0906(2) 0.57567(10) 0.88472(7) 0.0236(5) Uani 1 1 d . G 4
H45 H 0.083(4) 0.6136(16) 0.8726(11) 0.035 Uiso 1 1 d . M 4
O1A O -0.0059(2) 0.31225(9) 0.78942(6) 0.0226(5) Uani 1 1 d . G 4
O4A O -0.3968(3) 0.21065(11) 0.92782(8) 0.0435(7) Uani 1 1 d . G 4
O15A O 0.4288(2) 0.18029(9) 0.63599(7) 0.0240(5) Uani 1 1 d . G 4
H71 H 0.364(4) 0.1541(16) 0.6315(11) 0.036 Uiso 1 1 d . N 4
O14A O 0.4950(3) 0.18847(10) 0.54871(7) 0.0298(6) Uani 1 1 d . G 4
H72 H 0.528(4) 0.1957(16) 0.5228(13) 0.045 Uiso 1 1 d . O 4
C24 C 0.3853(4) 0.49047(14) 0.97996(9) 0.0263(8) Uani 1 1 d . A 4
H33 H 0.4551 0.5165 0.9926 0.032 Uiso 1 1 calc R A 4
C23 C 0.4540(4) 0.43397(14) 0.96334(10) 0.0259(7) Uani 1 1 d . A 4
H36 H 0.3825 0.4061 0.9542 0.031 Uiso 1 1 calc R A 4
C22 C 0.4916(4) 0.47824(14) 0.89292(9) 0.0239(7) Uani 1 1 d . A 4
H30 H 0.5676 0.4891 0.8736 0.029 Uiso 1 1 calc R A 4
C2 C 0.4441(3) 0.40881(13) 0.83675(9) 0.0210(7) Uani 1 1 d . A 4
C1 C 0.4072(3) 0.35129(14) 0.83582(9) 0.0208(7) Uani 1 1 d . A 4
C8 C 0.5427(3) 0.33515(13) 0.77189(9) 0.0208(7) Uani 1 1 d . A 4
C7 C 0.5847(3) 0.29426(13) 0.74094(9) 0.0203(7) Uani 1 1 d . A 4
C6 C 0.6747(3) 0.31595(14) 0.70930(9) 0.0221(7) Uani 1 1 d . A 4
C28 C 0.8223(3) 0.28704(14) 0.65007(9) 0.0215(7) Uani 1 1 d . A 4
H28 H 0.9033 0.2999 0.6666 0.026 Uiso 1 1 calc R A 4
C32 C 0.8518(3) 0.23006(13) 0.62621(9) 0.0211(7) Uani 1 1 d . A 4
H21 H 0.7689 0.2180 0.6103 0.025 Uiso 1 1 calc R A 4
C31 C 0.9679(3) 0.24076(13) 0.59460(9) 0.0223(7) Uani 1 1 d . A 4
H22 H 1.0526 0.2494 0.6108 0.027 Uiso 1 1 calc R A 4
C30 C 0.9348(3) 0.29284(13) 0.56546(9) 0.0225(7) Uani 1 1 d . A 4
H23 H 0.8547 0.2823 0.5477 0.027 Uiso 1 1 calc R A 4
C27 C 0.5435(4) 0.40607(16) 0.99762(10) 0.0359(9) Uani 1 1 d . A 4
H2 H 0.5838 0.3707 0.9864 0.054 Uiso 1 1 calc R A 4
H38 H 0.4881 0.3969 1.0225 0.054 Uiso 1 1 calc R A 4
H37 H 0.6156 0.4328 1.0058 0.054 Uiso 1 1 calc R A 4
C3 C 0.5316(4) 0.43402(14) 0.80382(9) 0.0248(7) Uani 1 1 d . A 4
C9 C 0.5841(3) 0.39390(13) 0.77172(9) 0.0219(7) Uani 1 1 d . A 4
C10 C 0.3203(3) 0.31868(14) 0.86624(9) 0.0229(7) Uani 1 1 d . A 4
C15 C 0.2218(3) 0.34691(15) 0.89187(9) 0.0241(7) Uani 1 1 d . A 4
H10 H 0.2112 0.3873 0.8896 0.029 Uiso 1 1 calc R A 4
C14 C 0.1397(3) 0.31621(14) 0.92057(9) 0.0249(7) Uani 1 1 d . A 4
H9 H 0.0753 0.3359 0.9375 0.030 Uiso 1 1 calc R A 4
C13 C 0.1537(4) 0.25577(15) 0.92405(10) 0.0275(8) Uani 1 1 d . A 4
C21 C -0.0259(4) 0.24962(16) 0.97701(11) 0.0368(9) Uani 1 1 d . A 4
H6 H 0.0188 0.2755 0.9971 0.055 Uiso 1 1 calc R A 4
H5 H -0.0779 0.2206 0.9926 0.055 Uiso 1 1 calc R A 4
H4 H -0.0870 0.2718 0.9588 0.055 Uiso 1 1 calc R A 4
C12 C 0.2513(4) 0.22698(16) 0.89891(10) 0.0324(8) Uani 1 1 d . A 4
H8 H 0.2620 0.1866 0.9015 0.039 Uiso 1 1 calc R A 4
C11 C 0.3325(4) 0.25765(14) 0.87025(10) 0.0265(8) Uani 1 1 d . A 4
H7 H 0.3963 0.2376 0.8533 0.032 Uiso 1 1 calc R A 4
C16 C 0.5467(3) 0.22986(13) 0.74277(9) 0.0212(7) Uani 1 1 d . A 4
H19 H 0.4655 0.2248 0.7608 0.025 Uiso 1 1 calc R A 4
H11 H 0.5246 0.2160 0.7139 0.025 Uiso 1 1 calc R A 4
C17 C 0.6644(4) 0.19433(14) 0.76091(10) 0.0265(7) Uani 1 1 d . A 4
H18 H 0.7114 0.2112 0.7840 0.032 Uiso 1 1 calc R A 4
C18 C 0.7104(4) 0.14170(14) 0.74819(10) 0.0253(7) Uani 1 1 d . A 4
C20 C 0.8284(4) 0.11286(16) 0.77164(12) 0.0391(9) Uani 1 1 d . A 4
H14 H 0.8680 0.1401 0.7918 0.059 Uiso 1 1 calc R A 4
H12 H 0.8975 0.1010 0.7512 0.059 Uiso 1 1 calc R A 4
H13 H 0.7950 0.0791 0.7869 0.059 Uiso 1 1 calc R A 4
C19 C 0.6483(4) 0.10626(15) 0.71223(10) 0.0309(8) Uani 1 1 d . A 4
H15 H 0.5931 0.0753 0.7242 0.046 Uiso 1 1 calc R A 4
H17 H 0.7208 0.0898 0.6949 0.046 Uiso 1 1 calc R A 4
H16 H 0.5913 0.1311 0.6946 0.046 Uiso 1 1 calc R A 4
C29 C 0.8958(4) 0.34594(14) 0.59245(9) 0.0243(7) Uani 1 1 d . A 4
H24 H 0.9748 0.3570 0.6105 0.029 Uiso 1 1 calc R A 4
C33 C 0.8512(4) 0.39875(14) 0.56599(10) 0.0268(8) Uani 1 1 d . A 4
H26 H 0.8254 0.4306 0.5852 0.032 Uiso 1 1 calc R A 4
H27 H 0.9277 0.4120 0.5482 0.032 Uiso 1 1 calc R A 4
C5 C 0.7210(4) 0.37326(13) 0.70802(10) 0.0249(7) Uani 1 1 d . A 4
H29 H 0.7815 0.3855 0.6865 0.030 Uiso 1 1 calc R A 4
C4 C 0.6761(4) 0.41198(14) 0.73928(10) 0.0275(8) Uani 1 1 d . A 4
C26 C 0.4176(3) 0.53404(14) 0.90727(9) 0.0226(7) Uani 1 1 d . A 4
H35 H 0.3700 0.5518 0.8826 0.027 Uiso 1 1 calc R A 4
C25 C 0.3144(3) 0.52042(14) 0.94263(9) 0.0241(7) Uani 1 1 d . A 4
H34 H 0.2421 0.4947 0.9311 0.029 Uiso 1 1 calc R A 4
C33A C 0.3628(4) 0.40129(15) 0.55879(10) 0.0319(8) Uani 1 1 d . G 4
H76 H 0.3570 0.4317 0.5806 0.038 Uiso 1 1 calc R G 4
H75 H 0.4282 0.4140 0.5370 0.038 Uiso 1 1 calc R G 4
C29A C 0.4138(4) 0.34498(13) 0.57934(9) 0.0224(7) Uani 1 1 d . G 4
H77 H 0.5002 0.3532 0.5947 0.027 Uiso 1 1 calc R G 4
C28A C 0.3601(3) 0.28225(13) 0.63721(9) 0.0204(7) Uani 1 1 d . G 4
H70 H 0.4462 0.2937 0.6516 0.025 Uiso 1 1 calc R G 4
C6A C 0.2227(3) 0.31043(14) 0.69836(9) 0.0221(7) Uani 1 1 d . G 4
C7A C 0.1308(3) 0.29019(13) 0.72973(9) 0.0211(7) Uani 1 1 d . G 4
C8A C 0.0854(3) 0.33187(13) 0.75942(9) 0.0208(7) Uani 1 1 d . G 4
C9A C 0.1268(4) 0.39060(13) 0.75879(9) 0.0240(7) Uani 1 1 d . G 4
C3A C 0.0661(4) 0.43130(14) 0.78903(10) 0.0244(7) Uani 1 1 d . G 4
C2A C -0.0269(4) 0.40644(14) 0.82059(9) 0.0239(7) Uani 1 1 d . G 4
C22A C 0.0134(4) 0.47811(13) 0.87495(9) 0.0236(7) Uani 1 1 d . G 4
H52 H 0.1051 0.4724 0.8622 0.028 Uiso 1 1 calc R G 4
C23A C -0.1042(4) 0.47085(14) 0.94388(9) 0.0242(7) Uani 1 1 d . G 4
H48 H -0.1841 0.4497 0.9321 0.029 Uiso 1 1 calc R G 4
C24A C -0.1333(3) 0.53648(14) 0.94331(9) 0.0227(7) Uani 1 1 d . G 4
H47 H -0.0535 0.5570 0.9555 0.027 Uiso 1 1 calc R G 4
C30A C 0.4380(3) 0.29401(13) 0.54824(9) 0.0216(7) Uani 1 1 d . G 4
H78 H 0.3504 0.2848 0.5338 0.026 Uiso 1 1 calc R G 4
C5A C 0.2719(4) 0.36805(14) 0.69727(10) 0.0260(7) Uani 1 1 d . G 4
H69 H 0.3355 0.3797 0.6764 0.031 Uiso 1 1 calc R G 4
C4A C 0.2240(4) 0.40754(14) 0.72781(9) 0.0250(7) Uani 1 1 d . G 4
C25A C -0.1541(3) 0.55719(13) 0.89701(9) 0.0217(7) Uani 1 1 d . G 4
H44 H -0.2318 0.5350 0.8849 0.026 Uiso 1 1 calc R G 4
C26A C -0.0262(3) 0.54206(13) 0.87061(10) 0.0216(7) Uani 1 1 d . G 4
H46 H -0.0443 0.5508 0.8401 0.026 Uiso 1 1 calc R G 4
C27A C -0.0713(4) 0.44764(16) 0.98817(10) 0.0327(8) Uani 1 1 d . G 4
H51 H -0.0661 0.4056 0.9872 0.049 Uiso 1 1 calc R G 4
H49 H -0.1425 0.4593 1.0080 0.049 Uiso 1 1 calc R G 4
H50 H 0.0158 0.4632 0.9976 0.049 Uiso 1 1 calc R G 4
C1A C -0.0579(3) 0.34827(14) 0.82080(9) 0.0216(7) Uani 1 1 d . G 4
C16A C 0.0865(3) 0.22689(13) 0.73347(9) 0.0229(7) Uani 1 1 d . G 4
H1A H -0.0108 0.2253 0.7410 0.027 Uiso 1 1 calc R G 4
H53 H 0.0978 0.2078 0.7057 0.027 Uiso 1 1 calc R G 4
C17A C 0.1683(3) 0.19438(14) 0.76679(10) 0.0241(7) Uani 1 1 d . G 4
H55 H 0.1765 0.2123 0.7937 0.029 Uiso 1 1 calc R G 4
C18A C 0.2305(4) 0.14278(14) 0.76231(10) 0.0260(7) Uani 1 1 d . G 4
C19A C 0.2253(4) 0.10640(15) 0.72191(10) 0.0331(8) Uani 1 1 d . G 4
H57 H 0.1664 0.0731 0.7265 0.050 Uiso 1 1 calc R G 4
H58 H 0.3168 0.0932 0.7148 0.050 Uiso 1 1 calc R G 4
H56 H 0.1895 0.1296 0.6986 0.050 Uiso 1 1 calc R G 4
C20A C 0.3113(4) 0.11529(15) 0.79881(11) 0.0378(9) Uani 1 1 d . G 4
H60 H 0.3060 0.1400 0.8239 0.057 Uiso 1 1 calc R G 4
H61 H 0.4061 0.1109 0.7903 0.057 Uiso 1 1 calc R G 4
H59 H 0.2730 0.0775 0.8055 0.057 Uiso 1 1 calc R G 4
C10A C -0.1435(3) 0.31381(14) 0.85046(9) 0.0216(7) Uani 1 1 d . G 4
C15A C -0.2518(4) 0.33796(15) 0.87516(9) 0.0251(7) Uani 1 1 d . G 4
H68 H -0.2689 0.3781 0.8741 0.030 Uiso 1 1 calc R G 4
C14A C -0.3319(4) 0.30259(15) 0.90066(10) 0.0278(8) Uani 1 1 d . G 4
H67 H -0.4024 0.3190 0.9171 0.033 Uiso 1 1 calc R G 4
C13A C -0.3092(4) 0.24234(16) 0.90223(10) 0.0310(8) Uani 1 1 d . G 4
C21A C -0.3814(6) 0.14780(18) 0.92729(16) 0.0762(18) Uani 1 1 d . G 4
H63 H -0.3863 0.1339 0.8980 0.114 Uiso 1 1 calc R G 4
H62 H -0.4541 0.1302 0.9440 0.114 Uiso 1 1 calc R G 4
H64 H -0.2936 0.1374 0.9395 0.114 Uiso 1 1 calc R G 4
C12A C -0.2016(4) 0.21771(15) 0.87878(10) 0.0287(8) Uani 1 1 d . G 4
H66 H -0.1842 0.1776 0.8802 0.034 Uiso 1 1 calc R G 4
C11A C -0.1202(4) 0.25383(14) 0.85317(10) 0.0255(7) Uani 1 1 d . G 4
H65 H -0.0481 0.2374 0.8374 0.031 Uiso 1 1 calc R G 4
C32A C 0.3806(3) 0.22728(13) 0.61002(9) 0.0197(7) Uani 1 1 d . G 4
H74 H 0.2919 0.2162 0.5971 0.024 Uiso 1 1 calc R G 4
C31A C 0.4831(4) 0.24055(13) 0.57428(9) 0.0216(7) Uani 1 1 d . G 4
H73 H 0.5732 0.2489 0.5874 0.026 Uiso 1 1 calc R G 4
O1S O 0.980(3) 0.5039(6) 0.1376(6) 0.286(16) Uani 0.547(15) 1 d P P 1
O2S O 0.4559(19) 0.4768(8) 0.1203(6) 0.322(12) Uani 0.598(12) 1 d P Q 1
H101 H 0.668(5) 0.487(2) 0.7586(15) 0.076(16) Uiso 1 1 d . . .
H102 H 0.835(4) 0.1823(16) 0.6718(11) 0.028(11) Uiso 1 1 d . . .
O1SA O 1.1315(9) 0.4907(3) 0.1473(2) 0.057(3) Uani 0.453(15) 1 d P P 2
O2SA O 0.3417(10) 0.4585(4) 0.0977(2) 0.059(4) Uani 0.402(12) 1 d P Q 2

loop_
_atom_site_aniso_label
_atom_site_aniso_U_11
_atom_site_aniso_U_22
_atom_site_aniso_U_33
_atom_site_aniso_U_23
_atom_site_aniso_U_13
_atom_site_aniso_U_12
O7 0.0470(17) 0.0417(15) 0.0287(12) 0.0111(11) 0.0135(12) 0.0072(13)
O6 0.0294(13) 0.0267(12) 0.0221(11) -0.0023(9) 0.0014(10) 0.0058(10)
O5 0.0265(12) 0.0241(12) 0.0199(10) -0.0056(9) 0.0005(10) -0.0006(10)
O1 0.0299(12) 0.0213(12) 0.0162(10) -0.0014(8) 0.0036(9) -0.0005(10)
O10 0.0244(12) 0.0230(12) 0.0178(10) -0.0034(9) 0.0054(9) -0.0029(10)
O13 0.0332(14) 0.0337(14) 0.0179(11) 0.0012(9) 0.0045(10) -0.0003(11)
O2 0.0395(15) 0.0196(12) 0.0273(12) -0.0013(9) 0.0051(11) -0.0005(11)
O4 0.0423(15) 0.0305(14) 0.0329(12) 0.0047(10) 0.0163(12) -0.0006(12)
O11 0.0241(12) 0.0228(12) 0.0177(10) 0.0036(8) 0.0016(9) 0.0017(9)
O14 0.0349(14) 0.0258(12) 0.0186(11) -0.0005(9) 0.0028(10) 0.0056(11)
O15 0.0291(13) 0.0266(13) 0.0173(11) 0.0037(9) 0.0030(11) 0.0044(11)
O12 0.0311(14) 0.0376(15) 0.0293(12) 0.0140(11) -0.0082(11) -0.0072(12)
O3 0.0620(19) 0.0181(12) 0.0313(13) -0.0040(10) 0.0194(13) -0.0118(12)
O9 0.0256(13) 0.0247(12) 0.0290(12) -0.0037(9) 0.0016(10) -0.0006(10)
O8 0.0331(14) 0.0331(14) 0.0236(12) -0.0080(10) -0.0006(11) 0.0119(11)
O12A 0.0365(15) 0.0467(16) 0.0253(12) 0.0132(12) 0.0018(12) 0.0115(13)
O11A 0.0269(12) 0.0210(12) 0.0187(10) 0.0037(8) 0.0019(9) 0.0048(10)
O10A 0.0270(13) 0.0249(12) 0.0171(10) -0.0038(9) 0.0060(9) -0.0036(10)
O5A 0.0251(12) 0.0233(12) 0.0223(11) -0.0067(9) 0.0009(10) 0.0027(10)
O6A 0.0292(13) 0.0255(12) 0.0189(10) 0.0026(9) 0.0038(10) 0.0053(10)
O7A 0.0281(13) 0.0310(13) 0.0205(11) -0.0068(9) 0.0042(10) 0.0028(11)
O13A 0.0341(14) 0.0313(13) 0.0164(10) 0.0020(9) 0.0038(10) -0.0085(11)
O3A 0.0484(16) 0.0190(12) 0.0301(12) -0.0035(10) 0.0130(12) -0.0094(11)
O2A 0.0448(15) 0.0197(13) 0.0296(12) -0.0027(9) 0.0062(12) -0.0008(11)
O8A 0.0290(13) 0.0185(12) 0.0283(12) -0.0014(9) -0.0029(10) 0.0016(10)
O9A 0.0248(12) 0.0212(12) 0.0248(11) 0.0006(9) -0.0030(10) 0.0002(10)
O1A 0.0286(12) 0.0216(11) 0.0176(10) -0.0040(8) 0.0060(10) -0.0022(10)
O4A 0.0563(18) 0.0361(15) 0.0382(14) 0.0062(11) 0.0222(14) -0.0013(14)
O15A 0.0326(14) 0.0199(12) 0.0196(10) 0.0043(9) -0.0008(10) 0.0025(10)
O14A 0.0459(15) 0.0232(12) 0.0201(11) -0.0027(9) 0.0113(11) 0.0017(11)
C24 0.0303(19) 0.0279(18) 0.0207(15) -0.0001(13) 0.0055(14) 0.0003(16)
C23 0.0304(19) 0.0262(18) 0.0212(16) -0.0012(13) 0.0005(14) 0.0004(15)
C22 0.0273(18) 0.0258(18) 0.0187(15) -0.0020(12) -0.0034(14) 0.0013(15)
C2 0.0250(18) 0.0223(17) 0.0158(14) -0.0053(12) 0.0023(13) 0.0039(14)
C1 0.0259(18) 0.0241(17) 0.0124(13) -0.0038(12) 0.0011(13) 0.0027(14)
C8 0.0220(17) 0.0233(17) 0.0172(15) 0.0024(12) -0.0013(13) 0.0014(14)
C7 0.0255(17) 0.0198(16) 0.0155(14) -0.0013(11) 0.0023(13) -0.0005(14)
C6 0.0290(18) 0.0242(17) 0.0130(14) -0.0033(12) -0.0022(13) 0.0010(15)
C28 0.0266(17) 0.0244(17) 0.0135(14) 0.0008(12) -0.0002(13) 0.0002(14)
C32 0.0236(17) 0.0257(17) 0.0141(14) 0.0032(12) -0.0029(13) 0.0007(14)
C31 0.0258(18) 0.0253(18) 0.0159(14) -0.0024(12) 0.0002(13) 0.0009(14)
C30 0.0278(18) 0.0223(17) 0.0173(15) 0.0008(12) 0.0001(14) -0.0004(14)
C27 0.044(2) 0.038(2) 0.0261(17) 0.0023(15) -0.0034(17) 0.0074(18)
C3 0.0320(19) 0.0240(19) 0.0184(15) -0.0023(13) -0.0026(15) 0.0001(15)
C9 0.0284(18) 0.0214(17) 0.0159(14) -0.0027(12) 0.0013(14) 0.0016(14)
C10 0.0275(18) 0.0246(18) 0.0166(15) -0.0029(13) 0.0007(14) -0.0029(15)
C15 0.0292(19) 0.0223(17) 0.0208(15) -0.0018(13) 0.0009(15) 0.0013(15)
C14 0.0262(18) 0.0279(19) 0.0205(15) -0.0037(13) 0.0038(14) -0.0006(15)
C13 0.033(2) 0.0303(19) 0.0192(15) 0.0015(14) 0.0034(15) -0.0038(16)
C21 0.039(2) 0.043(2) 0.0286(18) 0.0031(15) 0.0116(17) 0.0003(18)
C12 0.040(2) 0.029(2) 0.0281(17) 0.0005(15) 0.0078(17) 0.0023(17)
C11 0.035(2) 0.0228(18) 0.0214(16) -0.0017(13) 0.0079(15) 0.0020(15)
C16 0.0254(17) 0.0215(17) 0.0167(14) -0.0026(12) 0.0025(13) -0.0001(14)
C17 0.0323(19) 0.0236(18) 0.0238(16) 0.0004(13) -0.0013(15) -0.0039(15)
C18 0.0254(18) 0.0233(18) 0.0271(17) 0.0030(13) -0.0015(15) -0.0022(14)
C20 0.038(2) 0.028(2) 0.051(2) 0.0022(17) -0.0144(19) 0.0001(17)
C19 0.035(2) 0.0283(19) 0.0296(17) -0.0082(15) 0.0003(16) 0.0042(16)
C29 0.0270(18) 0.0284(18) 0.0174(15) 0.0025(13) -0.0015(14) -0.0036(15)
C33 0.0312(19) 0.0289(19) 0.0204(15) 0.0018(13) -0.0025(15) -0.0019(16)
C5 0.0331(19) 0.0220(17) 0.0197(15) -0.0007(13) 0.0081(15) -0.0020(15)
C4 0.039(2) 0.0207(18) 0.0224(16) 0.0001(13) 0.0039(16) -0.0023(16)
C26 0.0243(17) 0.0235(17) 0.0201(15) -0.0014(12) -0.0023(14) 0.0002(14)
C25 0.0244(18) 0.0255(18) 0.0224(16) -0.0061(13) 0.0013(14) 0.0032(15)
C33A 0.047(2) 0.0252(19) 0.0235(16) 0.0049(14) 0.0004(17) 0.0012(17)
C29A 0.0305(19) 0.0201(17) 0.0166(14) 0.0019(12) 0.0006(14) -0.0021(15)
C28A 0.0259(18) 0.0212(17) 0.0142(14) 0.0013(12) 0.0024(13) 0.0019(14)
C6A 0.0267(18) 0.0264(18) 0.0132(14) -0.0035(12) -0.0013(13) 0.0025(15)
C7A 0.0262(18) 0.0200(16) 0.0170(14) -0.0016(12) -0.0013(14) 0.0008(14)
C8A 0.0269(18) 0.0221(17) 0.0136(14) 0.0002(12) 0.0000(14) -0.0014(14)
C9A 0.034(2) 0.0201(17) 0.0182(15) -0.0025(12) 0.0017(14) 0.0012(15)
C3A 0.0295(19) 0.0238(19) 0.0198(15) -0.0031(13) -0.0021(14) 0.0022(15)
C2A 0.0299(19) 0.0250(18) 0.0170(15) -0.0043(12) 0.0024(14) 0.0030(15)
C22A 0.0289(18) 0.0236(17) 0.0185(15) -0.0013(12) -0.0016(14) -0.0018(15)
C23A 0.0244(17) 0.0257(18) 0.0225(15) -0.0021(13) 0.0050(14) -0.0017(15)
C24A 0.0211(17) 0.0276(18) 0.0192(15) -0.0030(13) 0.0026(13) 0.0034(14)
C30A 0.0267(18) 0.0212(17) 0.0169(15) 0.0040(12) -0.0006(14) -0.0023(14)
C5A 0.034(2) 0.0230(18) 0.0207(15) 0.0014(13) 0.0018(15) -0.0026(15)
C4A 0.034(2) 0.0208(17) 0.0203(15) -0.0003(13) -0.0005(15) 0.0000(15)
C25A 0.0268(18) 0.0180(17) 0.0204(15) -0.0013(12) 0.0009(14) 0.0014(14)
C26A 0.0252(18) 0.0193(16) 0.0202(15) -0.0024(12) -0.0020(14) 0.0022(14)
C27A 0.037(2) 0.039(2) 0.0223(16) 0.0034(14) 0.0050(16) 0.0075(17)
C1A 0.0257(18) 0.0238(17) 0.0151(14) -0.0050(12) -0.0001(14) 0.0024(14)
C16A 0.0258(18) 0.0243(17) 0.0186(15) -0.0031(13) -0.0003(14) -0.0022(14)
C17A 0.0297(18) 0.0244(18) 0.0182(15) -0.0022(13) 0.0028(14) -0.0026(15)
C18A 0.032(2) 0.0249(18) 0.0212(16) 0.0000(13) -0.0016(15) -0.0025(15)
C19A 0.044(2) 0.0292(19) 0.0265(17) -0.0055(14) -0.0007(17) 0.0058(17)
C20A 0.052(3) 0.028(2) 0.0339(19) -0.0002(15) -0.0076(18) 0.0030(18)
C10A 0.0235(17) 0.0241(18) 0.0172(14) -0.0027(13) -0.0004(13) -0.0019(14)
C15A 0.0305(19) 0.0276(18) 0.0173(15) -0.0017(13) 0.0001(15) 0.0032(15)
C14A 0.0300(19) 0.034(2) 0.0197(16) -0.0049(14) 0.0036(15) 0.0003(16)
C13A 0.040(2) 0.033(2) 0.0204(16) -0.0009(14) 0.0048(15) -0.0056(17)
C21A 0.111(5) 0.038(3) 0.080(3) 0.016(2) 0.060(3) -0.002(3)
C12A 0.039(2) 0.0262(18) 0.0212(16) 0.0018(14) 0.0022(15) 0.0028(16)
C11A 0.0288(19) 0.0287(19) 0.0191(15) -0.0016(13) 0.0019(14) 0.0028(15)
C32A 0.0224(17) 0.0233(17) 0.0134(14) 0.0009(12) 0.0008(13) 0.0009(14)
C31A 0.0263(18) 0.0225(17) 0.0160(14) -0.0006(12) 0.0022(14) -0.0003(14)
O1S 0.41(4) 0.160(12) 0.284(18) -0.027(12) 0.22(2) -0.078(17)
O2S 0.26(2) 0.41(2) 0.30(2) 0.001(17) 0.098(18) -0.201(18)
O1SA 0.066(6) 0.071(5) 0.035(4) 0.000(3) -0.004(3) 0.010(4)
O2SA 0.061(6) 0.085(7) 0.030(4) 0.000(4) -0.008(4) -0.005(5)

loop_
_atom_type_symbol
_atom_type_description
_atom_type_scat_dispersion_real
_atom_type_scat_dispersion_imag
_atom_type_scat_source
C C 0.0181 0.0091 'International Tables Vol C Tables 4.2.6.8 and 6.1.1.4'
H H 0.0000 0.0000 'International Tables Vol C Tables 4.2.6.8 and 6.1.1.4'
O O 0.0492 0.0322 'International Tables Vol C Tables 4.2.6.8 and 6.1.1.4'

loop_
_geom_angle_atom_site_label_1
_geom_angle_atom_site_label_2
_geom_angle_atom_site_label_3
_geom_angle
C24 O7 H112 109.5
C22 O6 C23 117.0(2)
C2 O5 C22 115.9(2)
C8 O1 C1 121.3(2)
C6 O10 C28 118.7(2)
C30 O13 H105 113(3)
C13 O4 C21 117.1(3)
C28 O11 C29 110.4(2)
C31 O14 H20 110(3)
C32 O15 H102 107(3)
C33 O12 H25 101(3)
C4 O3 H101 103(3)
C26 O9 H31 113(2)
C25 O8 H32 106(3)
C33A O12A H39 109(4)
C28A O11A C29A 111.0(2)
C6A O10A C28A 119.1(2)
C2A O5A C22A 114.1(2)
C22A O6A C23A 116.6(2)
C24A O7A H40 107(2)
C30A O13A H41 108(2)
C4A O3A H42 101(2)
C25A O8A H43 107(2)
C26A O9A H45 108(2)
C8A O1A C1A 121.8(2)
C13A O4A C21A 117.1(3)
C32A O15A H71 101(2)
C31A O14A H72 112(2)
O7 C24 C25 110.0(3)
O7 C24 C23 107.8(3)
C25 C24 C23 108.6(2)
O7 C24 H33 110.1
C25 C24 H33 110.1
C23 C24 H33 110.1
O6 C23 C27 105.4(3)
O6 C23 C24 111.4(3)
C27 C23 C24 111.4(3)
O6 C23 H36 109.5
C27 C23 H36 109.5
C24 C23 H36 109.5
O6 C22 O5 111.9(2)
O6 C22 C26 113.2(2)
O5 C22 C26 105.9(3)
O6 C22 H30 108.6
O5 C22 H30 108.6
C26 C22 H30 108.6
C1 C2 O5 119.6(3)
C1 C2 C3 121.5(3)
O5 C2 C3 118.8(3)
C2 C1 O1 120.5(3)
C2 C1 C10 128.8(3)
O1 C1 C10 110.6(3)
O1 C8 C7 116.3(3)
O1 C8 C9 120.1(3)
C7 C8 C9 123.6(3)
C8 C7 C6 115.1(3)
C8 C7 C16 123.4(3)
C6 C7 C16 121.3(3)
C5 C6 O10 122.4(3)
C5 C6 C7 123.7(3)
O10 C6 C7 113.8(3)
O11 C28 O10 108.5(2)
O11 C28 C32 109.2(2)
O10 C28 C32 105.9(2)
O11 C28 H28 111.0
O10 C28 H28 111.0
C32 C28 H28 111.0
O15 C32 C31 109.2(3)
O15 C32 C28 111.5(2)
C31 C32 C28 108.4(3)
O15 C32 H21 109.2
C31 C32 H21 109.2
C28 C32 H21 109.2
O14 C31 C32 108.0(2)
O14 C31 C30 111.7(2)
C32 C31 C30 110.6(3)
O14 C31 H22 108.8
C32 C31 H22 108.8
C30 C31 H22 108.8
O13 C30 C29 112.6(3)
O13 C30 C31 110.1(3)
C29 C30 C31 110.3(2)
O13 C30 H23 107.9
C29 C30 H23 107.9
C31 C30 H23 107.9
O2 C3 C9 121.7(3)
O2 C3 C2 122.2(3)
C9 C3 C2 116.1(3)
C8 C9 C4 117.8(3)
C8 C9 C3 120.3(3)
C4 C9 C3 122.0(3)
C15 C10 C11 117.7(3)
C15 C10 C1 121.5(3)
C11 C10 C1 120.8(3)
C14 C15 C10 121.6(3)
C14 C15 H10 119.2
C10 C15 H10 119.2
C15 C14 C13 119.7(3)
C15 C14 H9 120.1
C13 C14 H9 120.1
O4 C13 C12 115.9(3)
O4 C13 C14 124.7(3)
C12 C13 C14 119.5(3)
C11 C12 C13 120.6(3)
C11 C12 H8 119.7
C13 C12 H8 119.7
C12 C11 C10 120.9(3)
C12 C11 H7 119.5
C10 C11 H7 119.5
C17 C16 C7 110.6(3)
C17 C16 H19 109.5
C7 C16 H19 109.5
C17 C16 H11 109.5
C7 C16 H11 109.5
H19 C16 H11 108.1
C18 C17 C16 128.6(3)
C18 C17 H18 115.7
C16 C17 H18 115.7
C17 C18 C19 124.6(3)
C17 C18 C20 120.1(3)
C19 C18 C20 115.2(3)
O11 C29 C30 108.5(2)
O11 C29 C33 107.4(3)
C30 C29 C33 113.9(2)
O11 C29 H24 109.0
C30 C29 H24 109.0
C33 C29 H24 109.0
O12 C33 C29 110.4(3)
O12 C33 H26 109.6
C29 C33 H26 109.6
O12 C33 H27 109.6
C29 C33 H27 109.6
H26 C33 H27 108.1
C4 C5 C6 118.9(3)
C4 C5 H29 120.6
C6 C5 H29 120.6
O3 C4 C5 118.5(3)
O3 C4 C9 120.6(3)
C5 C4 C9 120.9(3)
O9 C26 C25 111.7(2)
O9 C26 C22 105.3(3)
C25 C26 C22 110.4(3)
O9 C26 H35 109.8
C25 C26 H35 109.8
C22 C26 H35 109.8
O8 C25 C24 109.4(2)
O8 C25 C26 109.0(3)
C24 C25 C26 110.3(3)
O8 C25 H34 109.4
C24 C25 H34 109.4
C26 C25 H34 109.4
O12A C33A C29A 111.1(3)
O12A C33A H76 109.4
C29A C33A H76 109.4
O12A C33A H75 109.4
C29A C33A H75 109.4
H76 C33A H75 108.0
O11A C29A C33A 106.5(3)
O11A C29A C30A 108.6(2)
C33A C29A C30A 115.5(2)
O11A C29A H77 108.7
C33A C29A H77 108.7
C30A C29A H77 108.7
O10A C28A O11A 107.8(2)
O10A C28A C32A 106.8(2)
O11A C28A C32A 108.7(2)
O10A C28A H70 111.1
O11A C28A H70 111.1
C32A C28A H70 111.1
O10A C6A C7A 114.0(3)
O10A C6A C5A 123.0(3)
C7A C6A C5A 123.0(3)
C8A C7A C6A 115.8(3)
C8A C7A C16A 120.8(3)
C6A C7A C16A 123.4(3)
O1A C8A C7A 115.6(3)
O1A C8A C9A 120.8(3)
C7A C8A C9A 123.6(3)
C4A C9A C8A 117.8(3)
C4A C9A C3A 122.8(3)
C8A C9A C3A 119.4(3)
O2A C3A C9A 121.1(3)
O2A C3A C2A 122.8(3)
C9A C3A C2A 116.1(3)
C1A C2A O5A 120.4(3)
C1A C2A C3A 121.6(3)
O5A C2A C3A 118.0(3)
O6A C22A O5A 109.3(2)
O6A C22A C26A 113.5(2)
O5A C22A C26A 107.9(2)
O6A C22A H52 108.7
O5A C22A H52 108.7
C26A C22A H52 108.7
O6A C23A C27A 105.5(3)
O6A C23A C24A 109.7(2)
C27A C23A C24A 113.3(3)
O6A C23A H48 109.4
C27A C23A H48 109.4
C24A C23A H48 109.4
O7A C24A C25A 111.9(3)
O7A C24A C23A 109.1(3)
C25A C24A C23A 109.9(2)
O7A C24A H47 108.6
C25A C24A H47 108.6
C23A C24A H47 108.6
O13A C30A C31A 110.9(3)
O13A C30A C29A 111.8(2)
C31A C30A C29A 108.6(2)
O13A C30A H78 108.5
C31A C30A H78 108.5
C29A C30A H78 108.5
C4A C5A C6A 118.7(3)
C4A C5A H69 120.6
C6A C5A H69 120.6
O3A C4A C5A 118.8(3)
O3A C4A C9A 120.3(3)
C5A C4A C9A 120.9(3)
O8A C25A C24A 113.7(2)
O8A C25A C26A 111.2(3)
C24A C25A C26A 109.1(3)
O8A C25A H44 107.5
C24A C25A H44 107.5
C26A C25A H44 107.5
O9A C26A C22A 106.8(2)
O9A C26A C25A 110.9(2)
C22A C26A C25A 112.1(3)
O9A C26A H46 109.0
C22A C26A H46 109.0
C25A C26A H46 109.0
C2A C1A O1A 120.1(3)
C2A C1A C10A 130.6(3)
O1A C1A C10A 109.3(3)
C17A C16A C7A 112.1(3)
C17A C16A H1A 109.2
C7A C16A H1A 109.2
C17A C16A H53 109.2
C7A C16A H53 109.2
H1A C16A H53 107.9
C18A C17A C16A 127.3(3)
C18A C17A H55 116.3
C16A C17A H55 116.3
C17A C18A C19A 124.1(3)
C17A C18A C20A 121.6(3)
C19A C18A C20A 114.3(3)
C11A C10A C15A 118.2(3)
C11A C10A C1A 118.3(3)
C15A C10A C1A 123.4(3)
C14A C15A C10A 120.3(3)
C14A C15A H68 119.9
C10A C15A H68 119.9
C15A C14A C13A 120.8(3)
C15A C14A H67 119.6
C13A C14A H67 119.6
O4A C13A C12A 123.7(3)
O4A C13A C14A 116.3(3)
C12A C13A C14A 120.0(3)
C11A C12A C13A 119.0(3)
C11A C12A H66 120.5
C13A C12A H66 120.5
C12A C11A C10A 121.8(3)
C12A C11A H65 119.1
C10A C11A H65 119.1
O15A C32A C31A 110.4(3)
O15A C32A C28A 110.6(2)
C31A C32A C28A 108.9(2)
O15A C32A H74 109.0
C31A C32A H74 109.0
C28A C32A H74 109.0
O14A C31A C32A 106.9(2)
O14A C31A C30A 113.2(2)
C32A C31A C30A 110.9(3)
O14A C31A H73 108.6
C32A C31A H73 108.6
C30A C31A H73 108.6

loop_
_geom_bond_atom_site_label_1
_geom_bond_atom_site_label_2
_geom_bond_distance
O7 C24 1.424(4)
O7 H112 0.8200
O6 C22 1.400(4)
O6 C23 1.448(4)
O5 C2 1.384(3)
O5 C22 1.442(4)
O1 C8 1.375(4)
O1 C1 1.380(3)
O10 C6 1.391(4)
O10 C28 1.416(4)
O13 C30 1.423(4)
O13 H105 0.85(4)
O2 C3 1.260(4)
O4 C13 1.365(4)
O4 C21 1.439(4)
O11 C28 1.411(4)
O11 C29 1.442(4)
O14 C31 1.429(4)
O14 H20 0.81(4)
O15 C32 1.428(4)
O15 H102 0.74(4)
O12 C33 1.428(4)
O12 H25 0.94(4)
O3 C4 1.358(4)
O3 H101 0.93(5)
O9 C26 1.428(4)
O9 H31 0.99(4)
O8 C25 1.447(4)
O8 H32 0.88(4)
O12A C33A 1.424(4)
O12A H39 0.77(4)
O11A C28A 1.417(3)
O11A C29A 1.434(4)
O10A C6A 1.376(3)
O10A C28A 1.408(4)
O5A C2A 1.384(4)
O5A C22A 1.447(4)
O6A C22A 1.403(3)
O6A C23A 1.444(4)
O7A C24A 1.435(4)
O7A H40 0.95(4)
O13A C30A 1.426(4)
O13A H41 0.93(4)
O3A C4A 1.365(4)
O3A H42 1.06(4)
O2A C3A 1.264(4)
O8A C25A 1.421(4)
O8A H43 0.91(4)
O9A C26A 1.434(4)
O9A H45 0.95(4)
O1A C8A 1.357(4)
O1A C1A 1.368(3)
O4A C13A 1.366(4)
O4A C21A 1.440(5)
O15A C32A 1.418(4)
O15A H71 0.88(4)
O14A C31A 1.431(4)
O14A H72 0.88(4)
C24 C25 1.507(4)
C24 C23 1.538(4)
C24 H33 0.9800
C23 C27 1.510(4)
C23 H36 0.9800
C22 C26 1.525(4)
C22 H30 0.9800
C2 C1 1.359(4)
C2 C3 1.445(4)
C1 C10 1.465(4)
C8 C7 1.397(4)
C8 C9 1.398(4)
C7 C6 1.400(4)
C7 C16 1.514(4)
C6 C5 1.381(4)
C28 C32 1.521(4)
C28 H28 0.9800
C32 C31 1.509(4)
C32 H21 0.9800
C31 C30 1.525(4)
C31 H22 0.9800
C30 C29 1.518(4)
C30 H23 0.9800
C27 H2 0.9600
C27 H38 0.9600
C27 H37 0.9600
C3 C9 1.442(4)
C9 C4 1.403(4)
C10 C15 1.397(4)
C10 C11 1.401(4)
C15 C14 1.382(4)
C15 H10 0.9300
C14 C13 1.388(5)
C14 H9 0.9300
C13 C12 1.388(5)
C21 H6 0.9600
C21 H5 0.9600
C21 H4 0.9600
C12 C11 1.375(5)
C12 H8 0.9300
C11 H7 0.9300
C16 C17 1.506(4)
C16 H19 0.9700
C16 H11 0.9700
C17 C18 1.338(4)
C17 H18 0.9300
C18 C19 1.501(4)
C18 C20 1.504(5)
C20 H14 0.9600
C20 H12 0.9600
C20 H13 0.9600
C19 H15 0.9600
C19 H17 0.9600
C19 H16 0.9600
C29 C33 1.518(4)
C29 H24 0.9800
C33 H26 0.9700
C33 H27 0.9700
C5 C4 1.380(4)
C5 H29 0.9300
C26 C25 1.513(4)
C26 H35 0.9800
C25 H34 0.9800
C33A C29A 1.515(4)
C33A H76 0.9700
C33A H75 0.9700
C29A C30A 1.527(4)
C29A H77 0.9800
C28A C32A 1.522(4)
C28A H70 0.9800
C6A C7A 1.395(4)
C6A C5A 1.397(4)
C7A C8A 1.393(4)
C7A C16A 1.510(4)
C8A C9A 1.397(4)
C9A C4A 1.397(4)
C9A C3A 1.443(4)
C3A C2A 1.444(4)
C2A C1A 1.359(4)
C22A C26A 1.513(4)
C22A H52 0.9800
C23A C27A 1.503(4)
C23A C24A 1.522(4)
C23A H48 0.9800
C24A C25A 1.522(4)
C24A H47 0.9800
C30A C31A 1.525(4)
C30A H78 0.9800
C5A C4A 1.385(4)
C5A H69 0.9300
C25A C26A 1.522(4)
C25A H44 0.9800
C26A H46 0.9800
C27A H51 0.9600
C27A H49 0.9600
C27A H50 0.9600
C1A C10A 1.464(4)
C16A C17A 1.496(4)
C16A H1A 0.9700
C16A H53 0.9700
C17A C18A 1.328(4)
C17A H55 0.9300
C18A C19A 1.501(4)
C18A C20A 1.510(5)
C19A H57 0.9600
C19A H58 0.9600
C19A H56 0.9600
C20A H60 0.9600
C20A H61 0.9600
C20A H59 0.9600
C10A C11A 1.388(4)
C10A C15A 1.409(4)
C15A C14A 1.369(5)
C15A H68 0.9300
C14A C13A 1.392(5)
C14A H67 0.9300
C13A C12A 1.388(5)
C21A H63 0.9600
C21A H62 0.9600
C21A H64 0.9600
C12A C11A 1.387(5)
C12A H66 0.9300
C11A H65 0.9300
C32A C31A 1.516(4)
C32A H74 0.9800
C31A H73 0.9800

loop_
_geom_torsion_atom_site_label_1
_geom_torsion_atom_site_label_2
_geom_torsion_atom_site_label_3
_geom_torsion_atom_site_label_4
_geom_torsion
C22 O6 C23 C27 -172.7(3)
C22 O6 C23 C24 -51.7(3)
O7 C24 C23 O6 173.8(2)
C25 C24 C23 O6 54.7(4)
O7 C24 C23 C27 -68.7(4)
C25 C24 C23 C27 172.1(3)
C23 O6 C22 O5 -70.2(3)
C23 O6 C22 C26 49.3(4)
C2 O5 C22 O6 -85.1(3)
C2 O5 C22 C26 151.2(2)
C22 O5 C2 C1 127.7(3)
C22 O5 C2 C3 -55.5(4)
O5 C2 C1 O1 177.4(3)
C3 C2 C1 O1 0.8(5)
O5 C2 C1 C10 -3.5(5)
C3 C2 C1 C10 179.9(3)
C8 O1 C1 C2 2.0(4)
C8 O1 C1 C10 -177.2(3)
C1 O1 C8 C7 179.3(3)
C1 O1 C8 C9 -1.6(4)
O1 C8 C7 C6 -180.0(3)
C9 C8 C7 C6 0.9(5)
O1 C8 C7 C16 -4.8(4)
C9 C8 C7 C16 176.2(3)
C28 O10 C6 C5 17.0(4)
C28 O10 C6 C7 -165.7(3)
C8 C7 C6 C5 0.3(5)
C16 C7 C6 C5 -175.0(3)
C8 C7 C6 O10 -176.9(3)
C16 C7 C6 O10 7.7(4)
C29 O11 C28 O10 177.2(2)
C29 O11 C28 C32 -67.9(3)
C6 O10 C28 O11 -74.3(3)
C6 O10 C28 C32 168.6(2)
O11 C28 C32 O15 -178.8(2)
O10 C28 C32 O15 -62.2(3)
O11 C28 C32 C31 60.9(3)
O10 C28 C32 C31 177.5(2)
O15 C32 C31 O14 62.3(3)
C28 C32 C31 O14 -176.0(2)
O15 C32 C31 C30 -175.2(2)
C28 C32 C31 C30 -53.5(3)
O14 C31 C30 O13 -62.3(3)
C32 C31 C30 O13 177.3(2)
O14 C31 C30 C29 172.8(3)
C32 C31 C30 C29 52.4(3)
C1 C2 C3 O2 175.9(3)
O5 C2 C3 O2 -0.8(5)
C1 C2 C3 C9 -3.7(5)
O5 C2 C3 C9 179.6(3)
O1 C8 C9 C4 179.0(3)
C7 C8 C9 C4 -1.9(5)
O1 C8 C9 C3 -1.6(5)
C7 C8 C9 C3 177.5(3)
O2 C3 C9 C8 -175.5(3)
C2 C3 C9 C8 4.1(4)
O2 C3 C9 C4 3.8(5)
C2 C3 C9 C4 -176.5(3)
C2 C1 C10 C15 24.4(5)
O1 C1 C10 C15 -156.4(3)
C2 C1 C10 C11 -156.2(3)
O1 C1 C10 C11 23.0(4)
C11 C10 C15 C14 0.6(5)
C1 C10 C15 C14 180.0(3)
C10 C15 C14 C13 -0.5(5)
C21 O4 C13 C12 -179.6(3)
C21 O4 C13 C14 0.1(5)
C15 C14 C13 O4 -179.0(3)
C15 C14 C13 C12 0.7(5)
O4 C13 C12 C11 178.7(3)
C14 C13 C12 C11 -0.9(5)
C13 C12 C11 C10 1.1(5)
C15 C10 C11 C12 -0.9(5)
C1 C10 C11 C12 179.8(3)
C8 C7 C16 C17 -99.6(4)
C6 C7 C16 C17 75.4(4)
C7 C16 C17 C18 -139.7(3)
C16 C17 C18 C19 -1.2(5)
C16 C17 C18 C20 -178.4(3)
C28 O11 C29 C30 65.1(3)
C28 O11 C29 C33 -171.3(2)
O13 C30 C29 O11 -179.7(2)
C31 C30 C29 O11 -56.3(3)
O13 C30 C29 C33 60.7(4)
C31 C30 C29 C33 -175.9(3)
O11 C29 C33 O12 -62.5(3)
C30 C29 C33 O12 57.7(4)
O10 C6 C5 C4 176.5(3)
C7 C6 C5 C4 -0.6(5)
C6 C5 C4 O3 -179.7(3)
C6 C5 C4 C9 -0.5(5)
C8 C9 C4 O3 -179.1(3)
C3 C9 C4 O3 1.5(5)
C8 C9 C4 C5 1.7(5)
C3 C9 C4 C5 -177.7(3)
O6 C22 C26 O9 70.4(3)
O5 C22 C26 O9 -166.7(2)
O6 C22 C26 C25 -50.4(4)
O5 C22 C26 C25 72.6(3)
O7 C24 C25 O8 63.9(3)
C23 C24 C25 O8 -178.3(3)
O7 C24 C25 C26 -176.2(3)
C23 C24 C25 C26 -58.4(4)
O9 C26 C25 O8 59.5(3)
C22 C26 C25 O8 176.4(2)
O9 C26 C25 C24 -60.6(3)
C22 C26 C25 C24 56.2(3)
C28A O11A C29A C33A -168.5(2)
C28A O11A C29A C30A 66.6(3)
O12A C33A C29A O11A -57.4(3)
O12A C33A C29A C30A 63.2(4)
C6A O10A C28A O11A -67.6(3)
C6A O10A C28A C32A 175.7(2)
C29A O11A C28A O10A 177.8(2)
C29A O11A C28A C32A -66.8(3)
C28A O10A C6A C7A -172.5(3)
C28A O10A C6A C5A 10.2(4)
O10A C6A C7A C8A -174.8(3)
C5A C6A C7A C8A 2.6(5)
O10A C6A C7A C16A 8.0(4)
C5A C6A C7A C16A -174.6(3)
C1A O1A C8A C7A 179.3(3)
C1A O1A C8A C9A -1.9(4)
C6A C7A C8A O1A 178.9(3)
C16A C7A C8A O1A -3.8(4)
C6A C7A C8A C9A 0.1(5)
C16A C7A C8A C9A 177.4(3)
O1A C8A C9A C4A 178.3(3)
C7A C8A C9A C4A -3.1(5)
O1A C8A C9A C3A -3.2(5)
C7A C8A C9A C3A 175.5(3)
C4A C9A C3A O2A 2.1(5)
C8A C9A C3A O2A -176.4(3)
C4A C9A C3A C2A -176.7(3)
C8A C9A C3A C2A 4.9(4)
C22A O5A C2A C1A 126.1(3)
C22A O5A C2A C3A -54.7(4)
O2A C3A C2A C1A 179.5(3)
C9A C3A C2A C1A -1.8(5)
O2A C3A C2A O5A 0.2(5)
C9A C3A C2A O5A 179.0(3)
C23A O6A C22A O5A -70.2(3)
C23A O6A C22A C26A 50.3(4)
C2A O5A C22A O6A -110.1(3)
C2A O5A C22A C26A 126.1(3)
C22A O6A C23A C27A -177.5(3)
C22A O6A C23A C24A -55.1(3)
O6A C23A C24A O7A -179.2(2)
C27A C23A C24A O7A -61.6(4)
O6A C23A C24A C25A 57.8(3)
C27A C23A C24A C25A 175.4(3)
O11A C29A C30A O13A 179.1(2)
C33A C29A C30A O13A 59.7(4)
O11A C29A C30A C31A -58.3(3)
C33A C29A C30A C31A -177.7(3)
O10A C6A C5A C4A 174.9(3)
C7A C6A C5A C4A -2.2(5)
C6A C5A C4A O3A -179.9(3)
C6A C5A C4A C9A -1.0(5)
C8A C9A C4A O3A -177.6(3)
C3A C9A C4A O3A 3.9(5)
C8A C9A C4A C5A 3.5(5)
C3A C9A C4A C5A -175.0(3)
O7A C24A C25A O8A 56.5(4)
C23A C24A C25A O8A 177.8(3)
O7A C24A C25A C26A -178.8(2)
C23A C24A C25A C26A -57.4(3)
O6A C22A C26A O9A 73.7(3)
O5A C22A C26A O9A -165.1(2)
O6A C22A C26A C25A -47.9(4)
O5A C22A C26A C25A 73.3(3)
O8A C25A C26A O9A 59.0(3)
C24A C25A C26A O9A -67.2(3)
O8A C25A C26A C22A 178.2(2)
C24A C25A C26A C22A 52.0(3)
O5A C2A C1A O1A 176.1(3)
C3A C2A C1A O1A -3.1(5)
O5A C2A C1A C10A -3.7(5)
C3A C2A C1A C10A 177.0(3)
C8A O1A C1A C2A 5.1(4)
C8A O1A C1A C10A -175.0(3)
C8A C7A C16A C17A -79.7(4)
C6A C7A C16A C17A 97.4(3)
C7A C16A C17A C18A -130.8(4)
C16A C17A C18A C19A -1.9(6)
C16A C17A C18A C20A 179.4(3)
C2A C1A C10A C11A -157.2(3)
O1A C1A C10A C11A 22.9(4)
C2A C1A C10A C15A 25.3(5)
O1A C1A C10A C15A -154.5(3)
C11A C10A C15A C14A -0.6(5)
C1A C10A C15A C14A 176.8(3)
C10A C15A C14A C13A -0.8(5)
C21A O4A C13A C12A -5.0(6)
C21A O4A C13A C14A 175.5(4)
C15A C14A C13A O4A -178.4(3)
C15A C14A C13A C12A 2.0(5)
O4A C13A C12A C11A 178.9(3)
C14A C13A C12A C11A -1.6(5)
C13A C12A C11A C10A 0.1(5)
C15A C10A C11A C12A 1.0(5)
C1A C10A C11A C12A -176.6(3)
O10A C28A C32A O15A -63.4(3)
O11A C28A C32A O15A -179.5(2)
O10A C28A C32A C31A 175.1(2)
O11A C28A C32A C31A 59.0(3)
O15A C32A C31A O14A 60.6(3)
C28A C32A C31A O14A -177.9(2)
O15A C32A C31A C30A -175.6(2)
C28A C32A C31A C30A -54.1(3)
O13A C30A C31A O14A -62.9(3)
C29A C30A C31A O14A 174.0(3)
O13A C30A C31A C32A 177.0(2)
C29A C30A C31A C32A 53.9(3)
